data_4060057
loop_
_publ_author_name
'Jinzhu Chen'
'Zhengkun Yu'
'Zhaoyan Zheng'
'Kaichun Gu'
'Sizhong Wu'
'Fanlong Zeng'
'Weiqiang Tan'
'Xiaowei Wu'
'Wenjing Xiao'

_publ_section_title
;
 Chemoselective Stepwise Demetalation of Unusually Stable Fischer
 Biscarbene Complexes by Domino [4+2]/[2+2] Cycloaddition of
 2-Isopropenyl-2-oxazoline to 1-Alkynyl Fischer Carbene Complexes of
 Chromium and Tungsten
;
_journal_name_full Organometallics
_journal_page_first 302
_journal_page_last 308
_journal_paper_doi 10.1021/om049213d
_journal_volume 24
_journal_year 2005
_chemical_formula_sum 'C28 H29 N O5'
_chemical_formula_weight 459.52
_chemical_name_systematic
; 
 ? 
;
_space_group_IT_number 15
_symmetry_cell_setting monoclinic
_symmetry_space_group_name_Hall '-C 2yc'
_symmetry_space_group_name_H-M 'C 1 2/c 1'
_atom_sites_solution_hydrogens geom
_atom_sites_solution_primary direct
_atom_sites_solution_secondary difmap
_audit_creation_method SHELXL-97
_cell_angle_alpha 90.00
_cell_angle_beta 92.733(5)
_cell_angle_gamma 90.00
_cell_formula_units_Z 8
_cell_length_a 38.242(9)
_cell_length_b 7.1774(17)
_cell_length_c 17.705(4)
_cell_measurement_reflns_used 763
_cell_measurement_temperature 293(2)
_cell_measurement_theta_max 34.636
_cell_measurement_theta_min 4.983
_cell_volume 4854.1(19)
_computing_cell_refinement 'Bruker SMART'
_computing_data_collection 'Bruker SMART'
_computing_data_reduction 'Bruker SHELXTL'
_computing_molecular_graphics 'Bruker SHELXTL'
_computing_publication_material 'Bruker SHELXTL'
_computing_structure_refinement 'SHELXL-97 (Sheldrick, 1997)'
_computing_structure_solution 'SHELXS-97 (Sheldrick, 1990)'
_diffrn_ambient_temperature 293(2)
_diffrn_measured_fraction_theta_full 0.998
_diffrn_measured_fraction_theta_max 0.998
_diffrn_measurement_device_type 'CCD area detector'
_diffrn_measurement_method 'phi and omega scans'
_diffrn_radiation_monochromator graphite
_diffrn_radiation_source 'fine-focus sealed tube'
_diffrn_radiation_type MoK\a
_diffrn_radiation_wavelength 0.71073
_diffrn_reflns_av_R_equivalents 0.0837
_diffrn_reflns_av_sigmaI/netI 0.1708
_diffrn_reflns_limit_h_max 45
_diffrn_reflns_limit_h_min -46
_diffrn_reflns_limit_k_max 8
_diffrn_reflns_limit_k_min -7
_diffrn_reflns_limit_l_max 21
_diffrn_reflns_limit_l_min -18
_diffrn_reflns_number 12758
_diffrn_reflns_theta_full 26.00
_diffrn_reflns_theta_max 26.00
_diffrn_reflns_theta_min 2.13
_exptl_absorpt_coefficient_mu 0.086
_exptl_absorpt_correction_T_max 1.00000
_exptl_absorpt_correction_T_min 0.76367
_exptl_absorpt_correction_type empirical
_exptl_crystal_colour colorless
_exptl_crystal_density_diffrn 1.258
_exptl_crystal_density_method 'not measured'
_exptl_crystal_F_000 1952
_exptl_crystal_size_max 0.378
_exptl_crystal_size_mid 0.153
_exptl_crystal_size_min 0.068
_refine_diff_density_max 0.572
_refine_diff_density_min -0.276
_refine_diff_density_rms 0.041
_refine_ls_extinction_method none
_refine_ls_goodness_of_fit_ref 0.707
_refine_ls_hydrogen_treatment mixed
_refine_ls_matrix_type full
_refine_ls_number_parameters 300
_refine_ls_number_reflns 4754
_refine_ls_number_restraints 1
_refine_ls_restrained_S_all 0.723
_refine_ls_R_factor_all 0.1657
_refine_ls_R_factor_gt 0.0583
_refine_ls_shift/su_max 0.081
_refine_ls_shift/su_mean 0.003
_refine_ls_structure_factor_coef Fsqd
_refine_ls_weighting_details 'calc w=1/[\s^2^(Fo^2^)+(0.0576P)^2^+0.0000P] where P=(Fo^2^+2Fc^2^)/3'
_refine_ls_weighting_scheme calc
_refine_ls_wR_factor_gt 0.1318
_refine_ls_wR_factor_ref 0.1543
_reflns_number_gt 1433
_reflns_number_total 4754
_reflns_threshold_expression >2sigma(I)
_cod_depositor_comments
;
The following automatic conversions were performed:
'_symmetry_cell_setting' value 'Monoclinic' changed to 'monoclinic'
according to '/home/saulius/struct/CIF-dictionaries/cif_core.dic'
dictionary named 'cif_core.dic' version 2.4.1 from 2010-06-29.

Automatic conversion script
Id: cif_fix_enum 1527 2010-12-29 10:47:43Z saulius 
;
_cod_original_sg_symbol_H-M C2/c
_cod_database_code 4060057

loop_
_symmetry_equiv_pos_as_xyz
'x, y, z'
'-x, y, -z+1/2'
'x+1/2, y+1/2, z'
'-x+1/2, y+1/2, -z+1/2'
'-x, -y, -z'
'x, -y, z-1/2'
'-x+1/2, -y+1/2, -z'
'x+1/2, -y+1/2, z-1/2'

loop_
_atom_site_label
_atom_site_type_symbol
_atom_site_fract_x
_atom_site_fract_y
_atom_site_fract_z
_atom_site_U_iso_or_equiv
_atom_site_adp_type
_atom_site_occupancy
_atom_site_symmetry_multiplicity
_atom_site_calc_flag
_atom_site_refinement_flags
O1 O 0.10207(7) -0.0947(4) 0.22763(14) 0.0768(8) Uani 1 1 d .
O2 O 0.17314(7) 0.1323(5) -0.07189(16) 0.1056(12) Uani 1 1 d .
O3 O 0.17223(7) 0.3969(5) -0.00561(15) 0.0938(10) Uani 1 1 d .
O4 O 0.03250(7) 0.3675(4) 0.16311(14) 0.0819(9) Uani 1 1 d .
O5 O 0.07897(6) 0.3371(4) 0.24328(14) 0.0671(8) Uani 1 1 d .
N1 N 0.14077(7) 0.1071(4) 0.18016(16) 0.0570(9) Uani 1 1 d .
C1 C 0.10715(10) 0.0186(5) 0.1644(2) 0.0550(10) Uani 1 1 d .
C2 C 0.07681(8) 0.1446(5) 0.1389(2) 0.0499(10) Uani 1 1 d .
C3 C 0.07329(8) 0.0675(5) 0.0700(2) 0.0481(9) Uani 1 1 d .
C4 C 0.10244(9) -0.0780(5) 0.08561(19) 0.0535(10) Uani 1 1 d .
C5 C 0.13490(9) -0.0561(6) 0.0394(2) 0.0687(12) Uani 1 1 d .
H5A H 0.1511 -0.1567 0.0521 0.082 Uiso 1 1 calc R
H5B H 0.1280 -0.0671 -0.0139 0.082 Uiso 1 1 calc R
C6 C 0.15346(9) 0.1270(6) 0.0525(2) 0.0611(11) Uani 1 1 d .
C7 C 0.15904(9) 0.1890(6) 0.1249(2) 0.0566(11) Uani 1 1 d .
C8 C 0.15022(10) 0.0949(6) 0.26047(19) 0.0705(12) Uani 1 1 d .
H8A H 0.1467 0.2132 0.2856 0.085 Uiso 1 1 calc R
H8B H 0.1744 0.0563 0.2691 0.085 Uiso 1 1 calc R
C9 C 0.12571(11) -0.0489(7) 0.2868(2) 0.0881(14) Uani 1 1 d .
H9A H 0.1387 -0.1589 0.3034 0.106 Uiso 1 1 calc R
H9B H 0.1132 -0.0015 0.3292 0.106 Uiso 1 1 calc R
C10 C 0.05163(9) 0.1010(5) 0.00102(19) 0.0505(10) Uani 1 1 d .
C11 C 0.05276(10) -0.0186(6) -0.0597(2) 0.0793(13) Uani 1 1 d .
H11 H 0.0674 -0.1219 -0.0564 0.095 Uiso 1 1 calc R
C12 C 0.03266(12) 0.0112(7) -0.1251(2) 0.0892(14) Uani 1 1 d .
H12 H 0.0341 -0.0707 -0.1656 0.107 Uiso 1 1 calc R
C13 C 0.01094(10) 0.1582(7) -0.1308(2) 0.0785(14) Uani 1 1 d .
H13 H -0.0030 0.1774 -0.1745 0.094 Uiso 1 1 calc R
C14 C 0.00961(11) 0.2785(7) -0.0717(3) 0.0936(15) Uani 1 1 d .
H14 H -0.0050 0.3819 -0.0755 0.112 Uiso 1 1 calc R
C15 C 0.02976(10) 0.2488(6) -0.0064(2) 0.0772(13) Uani 1 1 d .
H15 H 0.0283 0.3321 0.0336 0.093 Uiso 1 1 calc R
C16 C 0.09067(9) -0.2808(5) 0.0880(2) 0.0730(12) Uani 1 1 d .
H16A H 0.0869 -0.3267 0.0373 0.110 Uiso 1 1 calc R
H16B H 0.0693 -0.2893 0.1140 0.110 Uiso 1 1 calc R
H16C H 0.1084 -0.3541 0.1141 0.110 Uiso 1 1 calc R
C17 C 0.16731(10) 0.2128(8) -0.0138(3) 0.0746(13) Uani 1 1 d .
C18 C 0.18937(15) 0.4922(9) -0.0656(3) 0.146(2) Uiso 1 1 d D
H18A H 0.2031 0.4018 -0.0923 0.147 Uiso 1 1 calc R
H18B H 0.1715 0.5399 -0.1013 0.147 Uiso 1 1 calc R
C19 C 0.21065(16) 0.6350(9) -0.0437(4) 0.140(3) Uiso 1 1 d D
H19A H 0.1969 0.7343 -0.0241 0.144 Uiso 1 1 calc R
H19B H 0.2229 0.6793 -0.0863 0.144 Uiso 1 1 calc R
H19C H 0.2273 0.5927 -0.0051 0.144 Uiso 1 1 calc R
C20 C 0.18542(9) 0.3309(6) 0.14954(19) 0.0555(10) Uani 1 1 d .
C21 C 0.21979(10) 0.3103(6) 0.1309(2) 0.0699(12) Uani 1 1 d .
H21 H 0.2263 0.2067 0.1034 0.084 Uiso 1 1 calc R
C22 C 0.24471(11) 0.4414(7) 0.1526(2) 0.0807(14) Uani 1 1 d .
H22 H 0.2677 0.4276 0.1385 0.097 Uiso 1 1 calc R
C23 C 0.23558(12) 0.5907(7) 0.1946(3) 0.0882(15) Uani 1 1 d .
H23 H 0.2524 0.6783 0.2100 0.106 Uiso 1 1 calc R
C24 C 0.20150(13) 0.6119(6) 0.2143(2) 0.0855(14) Uani 1 1 d .
H24 H 0.1952 0.7140 0.2430 0.103 Uiso 1 1 calc R
C25 C 0.17659(11) 0.4822(6) 0.1917(2) 0.0727(12) Uani 1 1 d .
H25 H 0.1536 0.4975 0.2052 0.087 Uiso 1 1 calc R
C26 C 0.05991(11) 0.2924(6) 0.1804(2) 0.0579(11) Uani 1 1 d .
C27 C 0.06517(11) 0.4821(6) 0.2908(2) 0.0782(13) Uani 1 1 d .
H27A H 0.0424 0.4461 0.3081 0.094 Uiso 1 1 calc R
H27B H 0.0626 0.5977 0.2628 0.094 Uiso 1 1 calc R
C28 C 0.09059(11) 0.5063(6) 0.3565(2) 0.0955(15) Uani 1 1 d .
H28A H 0.0931 0.3906 0.3834 0.143 Uiso 1 1 calc R
H28B H 0.0822 0.6002 0.3897 0.143 Uiso 1 1 calc R
H28C H 0.1129 0.5435 0.3388 0.143 Uiso 1 1 calc R

loop_
_atom_site_aniso_label
_atom_site_aniso_U_11
_atom_site_aniso_U_22
_atom_site_aniso_U_33
_atom_site_aniso_U_23
_atom_site_aniso_U_13
_atom_site_aniso_U_12
O1 0.097(2) 0.076(2) 0.0559(17) 0.0157(15) -0.0145(16) -0.0199(17)
O2 0.096(2) 0.169(3) 0.0539(19) -0.030(2) 0.0199(16) -0.017(2)
O3 0.101(2) 0.129(3) 0.0533(18) 0.019(2) 0.0166(16) -0.032(2)
O4 0.0732(18) 0.097(2) 0.0743(19) -0.0153(16) -0.0053(15) 0.0294(18)
O5 0.0754(18) 0.073(2) 0.0524(16) -0.0128(15) -0.0012(14) 0.0095(15)
N1 0.0513(19) 0.078(2) 0.0413(19) -0.0017(17) -0.0027(16) -0.0029(18)
C1 0.063(3) 0.059(3) 0.042(2) 0.009(2) 0.0004(19) -0.004(2)
C2 0.048(2) 0.057(3) 0.045(2) -0.001(2) 0.0043(18) -0.002(2)
C3 0.044(2) 0.051(3) 0.050(2) 0.0057(19) 0.0048(18) -0.0042(19)
C4 0.055(2) 0.056(3) 0.050(2) -0.003(2) 0.0009(19) 0.006(2)
C5 0.057(3) 0.086(3) 0.063(3) -0.016(2) 0.000(2) 0.008(2)
C6 0.047(2) 0.085(3) 0.052(3) -0.008(2) 0.003(2) 0.006(2)
C7 0.043(2) 0.078(3) 0.049(2) -0.003(2) -0.0007(19) 0.009(2)
C8 0.077(3) 0.084(3) 0.049(3) 0.003(2) -0.012(2) 0.006(3)
C9 0.076(3) 0.120(4) 0.067(3) 0.022(3) -0.004(3) -0.002(3)
C10 0.049(2) 0.057(3) 0.045(2) 0.002(2) 0.0029(18) 0.001(2)
C11 0.096(3) 0.077(3) 0.063(3) -0.008(3) -0.019(3) 0.028(3)
C12 0.102(4) 0.105(4) 0.058(3) -0.012(3) -0.012(3) 0.011(3)
C13 0.063(3) 0.110(4) 0.062(3) 0.015(3) -0.008(2) 0.007(3)
C14 0.096(3) 0.105(4) 0.078(3) -0.005(3) -0.016(3) 0.042(3)
C15 0.082(3) 0.092(4) 0.056(3) -0.008(2) -0.015(2) 0.031(3)
C16 0.084(3) 0.057(3) 0.076(3) 0.002(2) -0.018(2) 0.004(3)
C17 0.048(3) 0.114(5) 0.060(3) -0.004(3) -0.006(2) -0.010(3)
C20 0.047(2) 0.075(3) 0.044(2) -0.002(2) 0.0011(19) 0.002(2)
C21 0.049(2) 0.096(4) 0.064(3) -0.012(2) -0.001(2) 0.003(3)
C22 0.053(3) 0.112(4) 0.077(3) -0.003(3) 0.000(2) -0.005(3)
C23 0.079(4) 0.102(4) 0.083(3) -0.014(3) 0.003(3) -0.024(3)
C24 0.087(3) 0.082(4) 0.088(3) -0.024(3) 0.015(3) -0.008(3)
C25 0.058(3) 0.084(4) 0.076(3) -0.005(3) 0.004(2) -0.001(3)
C26 0.062(3) 0.062(3) 0.050(3) 0.002(2) 0.006(2) -0.002(2)
C27 0.102(3) 0.071(3) 0.062(3) -0.018(2) 0.010(3) 0.007(3)
C28 0.128(4) 0.096(4) 0.062(3) -0.022(3) -0.005(3) -0.002(3)

loop_
_atom_type_symbol
_atom_type_description
_atom_type_scat_dispersion_real
_atom_type_scat_dispersion_imag
_atom_type_scat_source
C C 0.0033 0.0016 'International Tables Vol C Tables 4.2.6.8 and 6.1.1.4'
H H 0.0000 0.0000 'International Tables Vol C Tables 4.2.6.8 and 6.1.1.4'
N N 0.0061 0.0033 'International Tables Vol C Tables 4.2.6.8 and 6.1.1.4'
O O 0.0106 0.0060 'International Tables Vol C Tables 4.2.6.8 and 6.1.1.4'

loop_
_geom_angle_atom_site_label_1
_geom_angle_atom_site_label_2
_geom_angle_atom_site_label_3
_geom_angle
C9 O1 C1 110.7(3)
C17 O3 C18 116.9(4)
C26 O5 C27 117.0(3)
C7 N1 C1 122.1(3)
C7 N1 C8 128.1(3)
C1 N1 C8 109.8(3)
O1 C1 N1 104.8(3)
O1 C1 C2 116.6(3)
N1 C1 C2 117.0(3)
O1 C1 C4 116.2(3)
N1 C1 C4 115.5(3)
C2 C1 C4 86.9(3)
C3 C2 C26 137.0(3)
C3 C2 C1 93.8(3)
C26 C2 C1 129.2(3)
C2 C3 C10 136.1(4)
C2 C3 C4 94.4(3)
C10 C3 C4 129.5(3)
C16 C4 C5 111.2(3)
C16 C4 C3 116.1(3)
C5 C4 C3 115.7(3)
C16 C4 C1 114.9(3)
C5 C4 C1 111.8(3)
C3 C4 C1 84.9(3)
C6 C5 C4 113.4(3)
C6 C5 H5A 108.9
C4 C5 H5A 108.9
C6 C5 H5B 108.9
C4 C5 H5B 108.9
H5A C5 H5B 107.7
C7 C6 C17 125.2(4)
C7 C6 C5 118.7(4)
C17 C6 C5 115.8(4)
N1 C7 C6 118.1(4)
N1 C7 C20 116.7(3)
C6 C7 C20 125.0(4)
N1 C8 C9 102.6(3)
N1 C8 H8A 111.3
C9 C8 H8A 111.3
N1 C8 H8B 111.3
C9 C8 H8B 111.3
H8A C8 H8B 109.2
O1 C9 C8 109.0(3)
O1 C9 H9A 109.9
C8 C9 H9A 109.9
O1 C9 H9B 109.9
C8 C9 H9B 109.9
H9A C9 H9B 108.3
C15 C10 C11 117.0(3)
C15 C10 C3 122.2(4)
C11 C10 C3 120.8(4)
C12 C11 C10 121.5(4)
C12 C11 H11 119.2
C10 C11 H11 119.2
C13 C12 C11 120.2(4)
C13 C12 H12 119.9
C11 C12 H12 119.9
C12 C13 C14 119.2(4)
C12 C13 H13 120.4
C14 C13 H13 120.4
C13 C14 C15 120.5(4)
C13 C14 H14 119.7
C15 C14 H14 119.7
C10 C15 C14 121.5(4)
C10 C15 H15 119.3
C14 C15 H15 119.3
C4 C16 H16A 109.5
C4 C16 H16B 109.5
H16A C16 H16B 109.5
C4 C16 H16C 109.5
H16A C16 H16C 109.5
H16B C16 H16C 109.5
O2 C17 O3 122.2(5)
O2 C17 C6 125.1(5)
O3 C17 C6 112.7(4)
C19 C18 O3 115.7(6)
C19 C18 H18A 108.3
O3 C18 H18A 108.3
C19 C18 H18B 108.4
O3 C18 H18B 108.3
H18A C18 H18B 107.4
C18 C19 H19A 109.5
C18 C19 H19B 109.5
H19A C19 H19B 109.5
C18 C19 H19C 109.5
H19A C19 H19C 109.5
H19B C19 H19C 109.5
C25 C20 C21 118.6(4)
C25 C20 C7 121.5(3)
C21 C20 C7 119.9(4)
C20 C21 C22 120.9(4)
C20 C21 H21 119.5
C22 C21 H21 119.5
C23 C22 C21 119.8(4)
C23 C22 H22 120.1
C21 C22 H22 120.1
C22 C23 C24 119.9(4)
C22 C23 H23 120.1
C24 C23 H23 120.1
C23 C24 C25 120.2(4)
C23 C24 H24 119.9
C25 C24 H24 119.9
C20 C25 C24 120.6(4)
C20 C25 H25 119.7
C24 C25 H25 119.7
O4 C26 O5 122.4(4)
O4 C26 C2 126.7(4)
O5 C26 C2 110.9(3)
O5 C27 C28 107.1(3)
O5 C27 H27A 110.3
C28 C27 H27A 110.3
O5 C27 H27B 110.3
C28 C27 H27B 110.3
H27A C27 H27B 108.5
C27 C28 H28A 109.5
C27 C28 H28B 109.5
H28A C28 H28B 109.5
C27 C28 H28C 109.5
H28A C28 H28C 109.5
H28B C28 H28C 109.5

loop_
_geom_bond_atom_site_label_1
_geom_bond_atom_site_label_2
_geom_bond_distance
O1 C9 1.390(4)
O1 C1 1.405(4)
O2 C17 1.210(5)
O3 C17 1.341(5)
O3 C18 1.447(6)
O4 C26 1.205(4)
O5 C26 1.340(4)
O5 C27 1.454(4)
N1 C7 1.363(4)
N1 C1 1.449(4)
N1 C8 1.453(4)
C1 C2 1.522(5)
C1 C4 1.560(5)
C2 C3 1.340(4)
C2 C26 1.459(5)
C3 C10 1.463(4)
C3 C4 1.543(4)
C4 C16 1.524(5)
C4 C5 1.527(5)
C5 C6 1.507(5)
C5 H5A 0.9700
C5 H5B 0.9700
C6 C7 1.364(5)
C6 C17 1.448(5)
C7 C20 1.484(5)
C8 C9 1.484(5)
C8 H8A 0.9700
C8 H8B 0.9700
C9 H9A 0.9700
C9 H9B 0.9700
C10 C15 1.353(4)
C10 C11 1.378(5)
C11 C12 1.376(5)
C11 H11 0.9300
C12 C13 1.344(5)
C12 H12 0.9300
C13 C14 1.359(5)
C13 H13 0.9300
C14 C15 1.375(5)
C14 H14 0.9300
C15 H15 0.9300
C16 H16A 0.9600
C16 H16B 0.9600
C16 H16C 0.9600
C18 C19 1.354(7)
C18 H18A 0.9700
C18 H18B 0.9700
C19 H19A 0.9600
C19 H19B 0.9600
C19 H19C 0.9600
C20 C25 1.369(5)
C20 C21 1.378(4)
C21 C22 1.380(5)
C21 H21 0.9300
C22 C23 1.359(5)
C22 H22 0.9300
C23 C24 1.374(5)
C23 H23 0.9300
C24 C25 1.377(5)
C24 H24 0.9300
C25 H25 0.9300
C27 C28 1.490(5)
C27 H27A 0.9700
C27 H27B 0.9700
C28 H28A 0.9600
C28 H28B 0.9600
C28 H28C 0.9600

loop_
_geom_torsion_atom_site_label_1
_geom_torsion_atom_site_label_2
_geom_torsion_atom_site_label_3
_geom_torsion_atom_site_label_4
_geom_torsion
C9 O1 C1 N1 13.7(4)
C9 O1 C1 C2 -117.3(4)
C9 O1 C1 C4 142.5(3)
C7 N1 C1 O1 162.6(3)
C8 N1 C1 O1 -18.2(4)
C7 N1 C1 C2 -66.6(4)
C8 N1 C1 C2 112.6(3)
C7 N1 C1 C4 33.5(5)
C8 N1 C1 C4 -147.3(3)
O1 C1 C2 C3 -119.9(3)
N1 C1 C2 C3 115.0(3)
C4 C1 C2 C3 -2.1(3)
O1 C1 C2 C26 60.1(5)
N1 C1 C2 C26 -64.9(5)
C4 C1 C2 C26 177.9(4)
C26 C2 C3 C10 3.8(7)
C1 C2 C3 C10 -176.2(4)
C26 C2 C3 C4 -177.9(4)
C1 C2 C3 C4 2.2(3)
C2 C3 C4 C16 113.2(3)
C10 C3 C4 C16 -68.3(5)
C2 C3 C4 C5 -113.8(3)
C10 C3 C4 C5 64.7(5)
C2 C3 C4 C1 -2.1(3)
C10 C3 C4 C1 176.4(3)
O1 C1 C4 C16 3.7(4)
N1 C1 C4 C16 127.0(3)
C2 C1 C4 C16 -114.5(3)
O1 C1 C4 C5 -124.3(3)
N1 C1 C4 C5 -1.0(4)
C2 C1 C4 C5 117.5(3)
O1 C1 C4 C3 120.0(3)
N1 C1 C4 C3 -116.6(3)
C2 C1 C4 C3 1.9(2)
C16 C4 C5 C6 -164.0(3)
C3 C4 C5 C6 60.8(4)
C1 C4 C5 C6 -34.1(4)
C4 C5 C6 C7 45.4(4)
C4 C5 C6 C17 -141.2(3)
C1 N1 C7 C6 -25.8(5)
C8 N1 C7 C6 155.1(3)
C1 N1 C7 C20 158.3(3)
C8 N1 C7 C20 -20.8(5)
C17 C6 C7 N1 172.1(3)
C5 C6 C7 N1 -15.1(5)
C17 C6 C7 C20 -12.4(6)
C5 C6 C7 C20 160.4(3)
C7 N1 C8 C9 -165.6(4)
C1 N1 C8 C9 15.2(4)
C1 O1 C9 C8 -4.5(4)
N1 C8 C9 O1 -6.6(4)
C2 C3 C10 C15 5.6(6)
C4 C3 C10 C15 -172.2(3)
C2 C3 C10 C11 -174.4(4)
C4 C3 C10 C11 7.8(6)
C15 C10 C11 C12 0.2(6)
C3 C10 C11 C12 -179.8(4)
C10 C11 C12 C13 -0.8(7)
C11 C12 C13 C14 1.2(7)
C12 C13 C14 C15 -1.1(7)
C11 C10 C15 C14 -0.1(6)
C3 C10 C15 C14 179.9(4)
C13 C14 C15 C10 0.6(7)
C18 O3 C17 O2 -8.2(6)
C18 O3 C17 C6 173.8(3)
C7 C6 C17 O2 153.1(4)
C5 C6 C17 O2 -19.9(6)
C7 C6 C17 O3 -28.9(5)
C5 C6 C17 O3 158.1(3)
C17 O3 C18 C19 -145.2(5)
N1 C7 C20 C25 -55.4(5)
C6 C7 C20 C25 129.0(4)
N1 C7 C20 C21 123.6(4)
C6 C7 C20 C21 -51.9(5)
C25 C20 C21 C22 -1.6(6)
C7 C20 C21 C22 179.4(3)
C20 C21 C22 C23 1.8(6)
C21 C22 C23 C24 -1.0(7)
C22 C23 C24 C25 0.1(7)
C21 C20 C25 C24 0.7(6)
C7 C20 C25 C24 179.7(4)
C23 C24 C25 C20 0.1(6)
C27 O5 C26 O4 0.1(5)
C27 O5 C26 C2 -179.6(3)
C3 C2 C26 O4 13.4(7)
C1 C2 C26 O4 -166.7(4)
C3 C2 C26 O5 -167.0(4)
C1 C2 C26 O5 12.9(5)
C26 O5 C27 C28 179.8(3)
